data_4323858
loop_
_publ_author_name
'Cristina Tejel'
'B. Eva Villarroya'
'Miguel A. Ciriano'
'Luis A. Oro'
'Maurizio Lanfranchi'
'Antonio Tiripicchio'
'Marisa Tiripicchio-Camellini'

_publ_contact_author
;
     Prof. Antonio Tiripicchio
     Dipartimento di Chimica Generale ed Inorganica,
         Chimica Analitica, Chimica Fisica
     Universit\`a degli Studi di Parma
     Viale delle Scienze 78
     I-43100 Parma
     Italy
;
_publ_contact_author_email chimic4@ipruniv.cce.unipr.it
_publ_contact_author_fax '[01039]521 905 557'
_publ_contact_author_phone '[01039]521 905 418'
_publ_section_title
;
 Stepwise Construction of Polynuclear Complexes of Rhodium and Iridium
 Assisted by Benzimidazole-2-thiol. NMR and X-ray Diffraction Studies
;
_journal_name_full 'Inorganic Chemistry'
_journal_page_first 4360
_journal_page_last 4368
_journal_paper_doi 10.1021/ic960046m
_journal_volume 35
_journal_year 1996
_chemical_formula_analytical ' C47H58Cl2N4Rh4S2   '
_chemical_formula_moiety ' C46H56N4Rh4S2.CH2Cl2 '
_chemical_formula_structural '  [Rh2(Bzimt)(COD)2]2 '
_chemical_formula_sum 'C47 H58 Cl2 N4 Rh4 S2'
_chemical_formula_weight 1225.65
_space_group_IT_number 14
_symmetry_Int_Tables_number 14
_symmetry_space_group_name_Hall '-P 2yn'
_symmetry_space_group_name_H-M 'P 1 21/n 1'
_audit_creation_method PARSTCIF
_cell_angle_alpha 90.00(0)
_cell_angle_beta 93.32(2)
_cell_angle_gamma 90.00(0)
_cell_formula_units_Z 8.00
_cell_length_a 20.173(5)
_cell_length_b 42.076(8)
_cell_length_c 10.983(3)
_cell_measurement_radiation Cu-K\a
_cell_measurement_reflns_used 30
_cell_measurement_temperature 295
_cell_measurement_theta_max 39.6
_cell_measurement_theta_min 22.5
_cell_measurement_wavelength 1.543818
_cell_volume 9307(4)
_computing_molecular_graphics ' ORTEP '
_computing_publication_material
;
 PARST (Nardelli, 1983); PARSTCIF (Nardelli, 1991)
;
_computing_structure_refinement ' SHELX-76 '
_computing_structure_solution ' SHELXS-86 '
_diffrn_ambient_temperature 295
_diffrn_radiation_monochromator graphite
_diffrn_radiation_source X-ray
_diffrn_radiation_type Cu-K\a
_diffrn_radiation_wavelength 1.54184
_diffrn_reflns_av_R_equivalents 0.032
_diffrn_reflns_limit_h_max 24
_diffrn_reflns_limit_h_min -23
_diffrn_reflns_limit_k_max 49
_diffrn_reflns_limit_k_min 0
_diffrn_reflns_limit_l_max 13
_diffrn_reflns_limit_l_min 0
_diffrn_reflns_number 18890
_diffrn_reflns_theta_max 70
_diffrn_reflns_theta_min 3
_diffrn_standards_decay_% No
_diffrn_standards_interval_count 100
_diffrn_standards_number 1
_exptl_absorpt_coefficient_mu 13.4591
_exptl_absorpt_correction_T_max 1.0000
_exptl_absorpt_correction_T_min 0.7629
_exptl_absorpt_correction_type empirical
_exptl_crystal_colour orange
_exptl_crystal_density_diffrn 1.7495
_exptl_crystal_F_000 4912.0
_exptl_crystal_size_max 0.12
_exptl_crystal_size_mid 0.18
_exptl_crystal_size_min 0.21
_refine_diff_density_max 1.09
_refine_diff_density_min -1.13
_refine_ls_goodness_of_fit_obs 1.05
_refine_ls_hydrogen_treatment riding
_refine_ls_matrix_type 'blocked full matrix'
_refine_ls_number_parameters 721
_refine_ls_number_reflns 7145
_refine_ls_R_factor_obs 0.0622
_refine_ls_shift/esd_max 0.60
_refine_ls_weighting_scheme 0.509(\s^2^Fo+0.001Fo^2^)^-1^
_refine_ls_wR_factor_obs 0.0779
_reflns_number_observed 7145
_reflns_number_total 17662
_reflns_observed_criterion I>2\s(I)
_cod_data_source_file ic960046m.cif
_cod_data_source_block Y
_cod_original_cell_volume 9307.(4)
_cod_original_sg_symbol_H-M ' P 1 21/n 1 '
_cod_original_formula_sum ' C47H58Cl2N4Rh4S2   '
_cod_database_code 4323858

loop_
_symmetry_equiv_pos_as_xyz
'x, y, z'
'-x, -y, -z'
'0.5+x, 0.5-y, 0.5+z'
'0.5-x, 0.5+y, 0.5-z'

loop_
_atom_site_aniso_label
_atom_site_aniso_U_11
_atom_site_aniso_U_22
_atom_site_aniso_U_33
_atom_site_aniso_U_23
_atom_site_aniso_U_13
_atom_site_aniso_U_12
Rh11 0.0551(7) 0.0517(7) 0.0551(8) -0.0025(6) 0.0067(6) -0.0179(6)
Rh21 0.0425(6) 0.0525(7) 0.0592(8) -0.0105(6) 0.0085(6) -0.0016(6)
Rh31 0.0511(7) 0.0382(6) 0.0491(7) -0.0026(6) 0.0029(6) 0.0093(5)
Rh41 0.0409(6) 0.0515(7) 0.0523(7) 0.0095(6) 0.0059(6) 0.0025(5)
S11 0.0501(22) 0.0430(21) 0.0518(24) -0.0003(18) 0.0044(19) 0.0013(17)
S21 0.0517(22) 0.0424(20) 0.0534(25) -0.0010(18) 0.0077(20) -0.0071(17)
N11 0.0471(71) 0.0386(65) 0.0467(77) 0.0037(57) 0.0040(61) -0.0075(54)
N21 0.0420(68) 0.0438(70) 0.0485(78) 0.0070(61) 0.0032(60) -0.0059(56)
N31 0.0428(65) 0.0366(63) 0.0401(72) 0.0004(55) 0.0005(56) -0.0059(53)
N41 0.0430(66) 0.0354(63) 0.0532(79) -0.0116(56) 0.0065(60) 0.0005(51)
C11 0.0307(72) 0.0480(84) 0.0451(90) 0.0035(72) -0.0146(67) 0.0000(64)
C21 0.037(8) 0.070(11) 0.047(10) 0.006(8) 0.003(7) 0.017(8)
C31 0.049(9) 0.061(10) 0.046(10) -0.009(8) -0.005(8) -0.005(8)
C41 0.062(11) 0.062(11) 0.071(13) -0.001(10) -0.010(10) 0.001(9)
C51 0.071(12) 0.061(12) 0.090(15) 0.000(11) -0.007(11) 0.036(10)
C61 0.083(13) 0.078(14) 0.096(15) 0.002(12) 0.034(12) 0.028(11)
C81 0.0262(68) 0.0438(80) 0.0550(97) -0.0156(71) -0.0039(67) -0.0041(60)
C91 0.036(8) 0.040(8) 0.061(11) -0.005(8) -0.003(8) -0.006(7)
C101 0.0424(80) 0.0310(71) 0.0484(93) -0.0069(65) -0.0113(71) -0.0093(60)
C111 0.050(9) 0.042(9) 0.090(14) -0.006(9) 0.006(9) -0.013(7)
C131 0.065(12) 0.052(10) 0.096(15) 0.001(10) -0.012(11) -0.016(9)
C141 0.047(9) 0.035(8) 0.083(13) -0.007(8) 0.001(9) -0.006(7)
Rh12 0.0618(8) 0.0557(8) 0.0546(8) -0.0010(6) 0.0062(7) -0.0247(6)
Rh22 0.0421(6) 0.0597(8) 0.0579(8) -0.0116(6) 0.0082(6) -0.0034(6)
Rh32 0.0473(6) 0.0368(6) 0.0547(8) -0.0026(5) 0.0057(6) 0.0049(5)
Rh42 0.0418(6) 0.0466(7) 0.0539(8) 0.0087(6) 0.0077(6) 0.0002(5)
S12 0.0523(22) 0.0401(20) 0.0533(25) -0.0008(18) 0.0052(19) -0.0007(17)
S22 0.0530(22) 0.0488(22) 0.0547(26) -0.0040(19) 0.0073(20) -0.0089(18)
N12 0.0407(68) 0.0627(84) 0.0502(80) -0.0068(67) -0.0013(61) 0.0105(61)
N22 0.0338(61) 0.0531(75) 0.0520(77) 0.0015(62) 0.0012(57) -0.0076(55)
N32 0.0364(61) 0.0452(69) 0.0424(71) -0.0014(57) 0.0019(55) 0.0016(52)
N42 0.0457(66) 0.0354(63) 0.0501(77) -0.0080(56) 0.0034(59) -0.0057(52)
C12 0.0389(76) 0.0515(88) 0.0406(86) 0.0087(70) 0.0080(67) -0.0070(67)
C22 0.048(9) 0.039(8) 0.068(11) 0.001(8) 0.014(8) 0.010(7)
C32 0.044(9) 0.046(9) 0.064(11) 0.007(8) -0.009(8) 0.007(7)
C42 0.056(10) 0.048(10) 0.093(14) 0.003(10) 0.007(10) 0.000(8)
C52 0.064(12) 0.070(13) 0.116(18) -0.024(13) 0.003(12) 0.007(10)
C62 0.057(11) 0.077(13) 0.090(15) -0.015(12) -0.007(11) 0.014(10)
C72 0.054(11) 0.089(14) 0.067(13) -0.003(11) 0.001(10) 0.004(10)
C82 0.0518(88) 0.0366(78) 0.0528(96) -0.0108(69) 0.0078(77) 0.0008(68)
C92 0.044(8) 0.030(7) 0.074(11) 0.005(7) -0.005(8) -0.003(6)
C102 0.0502(87) 0.0296(71) 0.0558(98) -0.0138(67) 0.0004(76) 0.0005(63)
C112 0.058(10) 0.052(10) 0.065(11) -0.005(9) -0.011(9) -0.008(8)
C122 0.065(11) 0.062(11) 0.078(13) -0.007(10) 0.004(10) -0.011(9)
C132 0.073(11) 0.041(9) 0.074(13) -0.012(9) -0.012(10) 0.007(8)
C142 0.048(9) 0.053(10) 0.068(11) -0.012(9) 0.008(8) 0.002(8)

loop_
_atom_site_label
_atom_site_fract_x
_atom_site_fract_y
_atom_site_fract_z
_atom_site_U_iso_or_equiv
_atom_site_thermal_displace_type
_atom_site_type_symbol
_atom_site_calc_flag
_atom_site_calc_attached_atom
_atom_site_aniso_ratio
Rh11 0.14223(6) 0.02956(3) 0.7529(1) 0.0538(4) aniso Rh . . 2.04
Rh21 0.16186(6) 0.09118(3) 1.0050(1) 0.0512(4) aniso Rh . . 1.69
Rh31 0.35546(6) 0.03131(3) 0.7313(1) 0.0461(4) aniso Rh . . 1.71
Rh41 0.32770(5) 0.08623(3) 0.4523(1) 0.0481(4) aniso Rh . . 1.56
S11 0.2853(2) 0.03952(9) 0.5552(4) 0.0482(13) aniso S . . 1.23
S21 0.2116(2) 0.04291(9) 0.9253(4) 0.0490(13) aniso S . . 1.54
N11 0.1738(6) 0.0685(3) 0.6518(10) 0.0441(41) aniso N . . 1.57
N21 0.2431(5) 0.0970(3) 0.5383(11) 0.0447(42) aniso N . . 1.58
N31 0.3188(5) 0.0716(3) 0.8172(10) 0.0399(42) aniso N . . 1.42
N41 0.2480(5) 0.1024(3) 0.9191(11) 0.0437(45) aniso N . . 2.03
C11 0.2282(6) 0.0696(3) 0.5847(13) 0.0419(46) aniso C . . 2.85
C21 0.1501(7) 0.0998(4) 0.6435(14) 0.0514(58) aniso C . . 2.61
C31 0.1926(7) 0.1169(4) 0.5780(14) 0.0523(59) aniso C . . 1.81
C41 0.1808(8) 0.1499(4) 0.5537(16) 0.0656(67) aniso C . . 1.57
C51 0.1227(9) 0.1622(4) 0.6016(18) 0.0744(75) aniso C . . 3.75
C61 0.0824(9) 0.1441(5) 0.6723(18) 0.0846(81) aniso C . . 2.90
C71 0.0947(7) 0.1124(5) 0.6945(15) 0.0663(67) aniso C . . 2.77
C81 0.2653(6) 0.0730(3) 0.8830(13) 0.0419(47) aniso C . . 2.98
C91 0.2951(7) 0.1225(3) 0.8744(14) 0.0459(51) aniso C . . 2.06
C101 0.3405(7) 0.1035(3) 0.8103(13) 0.0412(48) aniso C . . 2.99
C111 0.3921(7) 0.1165(4) 0.7555(17) 0.0608(57) aniso C . . 2.84
C121 0.4004(7) 0.1496(4) 0.7625(16) 0.0628(68) aniso C . . 3.25
C131 0.3566(8) 0.1679(4) 0.8280(17) 0.0716(72) aniso C . . 2.61
C141 0.3045(7) 0.1546(3) 0.8878(16) 0.0550(60) aniso C . . 2.62
Rh12 0.82992(6) 0.22331(3) 0.6903(1) 0.0573(4) aniso Rh . . 2.49
Rh22 0.81609(6) 0.16442(3) 0.4266(1) 0.0530(5) aniso Rh . . 1.78
Rh32 0.61853(5) 0.21615(3) 0.7114(1) 0.0462(4) aniso Rh . . 1.62
Rh42 0.65169(5) 0.15842(3) 0.9802(1) 0.0473(4) aniso Rh . . 1.59
S12 0.6899(2) 0.20735(9) 0.8857(4) 0.0485(13) aniso S . . 1.37
S22 0.7624(2) 0.21011(9) 0.5156(4) 0.0520(14) aniso S . . 1.52
N12 0.8025(6) 0.1822(3) 0.7855(11) 0.0514(46) aniso N . . 1.93
N22 0.7380(5) 0.1498(3) 0.8942(11) 0.0463(43) aniso N . . 1.82
N32 0.6581(5) 0.1772(3) 0.6206(10) 0.0413(43) aniso N . . 1.28
N42 0.7319(5) 0.1500(3) 0.5112(11) 0.0437(38) aniso N . . 1.79
C12 0.7496(6) 0.1791(3) 0.8466(13) 0.0434(49) aniso C . . 2.04
C22 0.8306(7) 0.1510(4) 0.7872(15) 0.0513(58) aniso C . . 2.32
C32 0.7901(7) 0.1319(4) 0.8540(15) 0.0520(56) aniso C . . 2.15
C42 0.8058(8) 0.0999(4) 0.8714(17) 0.0657(68) aniso C . . 1.97
C52 0.8629(9) 0.0883(5) 0.8195(19) 0.0838(82) aniso C . . 2.31
C62 0.9009(9) 0.1082(5) 0.7497(18) 0.0750(78) aniso C . . 2.17
C72 0.8865(8) 0.1399(5) 0.7341(17) 0.0702(77) aniso C . . 1.70
C82 0.7124(7) 0.1783(3) 0.5543(14) 0.0469(48) aniso C . . 1.96
C92 0.6868(7) 0.1286(3) 0.5514(15) 0.0499(54) aniso C . . 2.63
C102 0.6400(7) 0.1450(3) 0.6214(14) 0.0453(50) aniso C . . 2.64
C112 0.5891(8) 0.1306(4) 0.6770(15) 0.0589(59) aniso C . . 1.90
C122 0.5845(8) 0.0981(4) 0.6607(16) 0.0683(71) aniso C . . 1.60
C132 0.6289(8) 0.0809(4) 0.5954(16) 0.0634(61) aniso C . . 2.56
C142 0.6812(7) 0.0955(4) 0.5403(15) 0.0561(61) aniso C . . 1.79
C151 0.4260(8) 0.0757(4) 0.4092(15) 0.0620(45) iso C . . 0.00
C161 0.3829(9) 0.0630(5) 0.3234(17) 0.0755(54) iso C . . 0.00
C171 0.3666(10) 0.0781(5) 0.1961(18) 0.0896(65) iso C . . 0.00
C181 0.3500(9) 0.1123(4) 0.2016(17) 0.0762(54) iso C . . 0.00
C191 0.3213(8) 0.1223(4) 0.3182(15) 0.0577(41) iso C . . 0.00
C201 0.3606(8) 0.1332(4) 0.4174(16) 0.0631(45) iso C . . 0.00
C211 0.4365(8) 0.1339(4) 0.4245(16) 0.0731(51) iso C . . 0.00
C221 0.4680(9) 0.1044(4) 0.3877(17) 0.0735(53) iso C . . 0.00
C231 0.1206(8) 0.1380(4) 1.0128(15) 0.0565(42) iso C . . 0.00
C241 0.1558(8) 0.1308(4) 1.1221(15) 0.0576(43) iso C . . 0.00
C251 0.1266(9) 0.1224(4) 1.2423(17) 0.0779(55) iso C . . 0.00
C261 0.1188(10) 0.0874(5) 1.2568(18) 0.0933(63) iso C . . 0.00
C271 0.1069(9) 0.0697(4) 1.1358(17) 0.0714(53) iso C . . 0.00
C281 0.0627(8) 0.0773(4) 1.0444(16) 0.0675(48) iso C . . 0.00
C291 0.0152(9) 0.1050(4) 1.0521(18) 0.0833(58) iso C . . 0.00
C301 0.0432(8) 0.1347(4) 1.0017(16) 0.0723(51) iso C . . 0.00
C311 0.4179(9) 0.0022(4) 0.6266(17) 0.0715(53) iso C . . 0.00
C321 0.3717(9) -0.0163(5) 0.6747(17) 0.0758(55) iso C . . 0.00
C331 0.3859(13) -0.0384(7) 0.7797(23) 0.144(10) iso C . . 0.00
C341 0.3819(10) -0.0226(5) 0.9059(19) 0.0979(69) iso C . . 0.00
C351 0.3895(8) 0.0125(4) 0.9040(16) 0.0690(49) iso C . . 0.00
C361 0.4408(7) 0.0303(4) 0.8592(14) 0.0587(42) iso C . . 0.00
C371 0.4997(10) 0.0143(5) 0.8019(19) 0.0908(66) iso C . . 0.00
C381 0.4883(11) 0.0060(6) 0.6710(20) 0.1095(80) iso C . . 0.00
C391 0.0576(9) 0.0259(5) 0.6285(17) 0.0796(56) iso C . . 0.00
C401 0.1064(9) 0.0066(5) 0.5838(17) 0.0772(54) iso C . . 0.00
C411 0.1099(13) -0.0278(6) 0.5964(24) 0.140(10) iso C . . 0.00
C421 0.1318(14) -0.0418(7) 0.7246(25) 0.164(12) iso C . . 0.00
C431 0.1349(11) -0.0164(5) 0.8242(20) 0.0942(67) iso C . . 0.00
C441 0.0857(10) 0.0002(5) 0.8652(18) 0.0839(59) iso C . . 0.00
C451 0.0144(12) -0.0011(7) 0.8184(24) 0.1347(96) iso C . . 0.00
C461 -0.0015(12) 0.0143(6) 0.7004(23) 0.1335(96) iso C . . 0.00
C152 0.5503(8) 0.1673(4) 1.0238(15) 0.0600(43) iso C . . 0.00
C162 0.5940(8) 0.1794(4) 1.1090(16) 0.0657(47) iso C . . 0.00
C172 0.6123(10) 0.1635(5) 1.2327(19) 0.0975(68) iso C . . 0.00
C182 0.6279(9) 0.1293(4) 1.2294(16) 0.0750(52) iso C . . 0.00
C192 0.6570(7) 0.1206(3) 1.1112(14) 0.0497(37) iso C . . 0.00
C202 0.6219(8) 0.1103(4) 1.0031(16) 0.0621(45) iso C . . 0.00
C212 0.5443(8) 0.1084(4) 0.9974(17) 0.0781(55) iso C . . 0.00
C222 0.5121(8) 0.1366(4) 1.0377(17) 0.0764(53) iso C . . 0.00
C232 0.8611(8) 0.1193(4) 0.4059(15) 0.0609(44) iso C . . 0.00
C242 0.8228(8) 0.1260(4) 0.3016(15) 0.0590(43) iso C . . 0.00
C252 0.8481(9) 0.1364(5) 0.1835(18) 0.0863(61) iso C . . 0.00
C262 0.8571(11) 0.1711(5) 0.1705(20) 0.1012(73) iso C . . 0.00
C272 0.8673(9) 0.1889(5) 0.2925(17) 0.0774(54) iso C . . 0.00
C282 0.9118(8) 0.1815(4) 0.3847(16) 0.0670(47) iso C . . 0.00
C292 0.9604(10) 0.1539(5) 0.3799(21) 0.1055(73) iso C . . 0.00
C302 0.9381(8) 0.1229(4) 0.4169(17) 0.0770(54) iso C . . 0.00
C312 0.5548(8) 0.2430(4) 0.8216(16) 0.0693(49) iso C . . 0.00
C322 0.5989(9) 0.2629(4) 0.7732(16) 0.0681(49) iso C . . 0.00
C332 0.5816(11) 0.2853(5) 0.6692(19) 0.1100(76) iso C . . 0.00
C342 0.5882(10) 0.2717(5) 0.5440(18) 0.0884(64) iso C . . 0.00
C352 0.5855(8) 0.2359(4) 0.5394(15) 0.0689(49) iso C . . 0.00
C362 0.5346(8) 0.2177(4) 0.5846(15) 0.0660(47) iso C . . 0.00
C372 0.4739(9) 0.2319(5) 0.6457(17) 0.0855(60) iso C . . 0.00
C382 0.4823(9) 0.2380(5) 0.7782(18) 0.0935(63) iso C . . 0.00
C392 0.9147(10) 0.2273(5) 0.8131(18) 0.0939(66) iso C . . 0.00
C402 0.8664(10) 0.2451(5) 0.8599(18) 0.0883(61) iso C . . 0.00
C412 0.8530(14) 0.2800(7) 0.8576(25) 0.156(11) iso C . . 0.00
C422 0.8246(13) 0.2936(6) 0.7395(24) 0.148(10) iso C . . 0.00
C432 0.8288(10) 0.2715(5) 0.6287(19) 0.0927(67) iso C . . 0.00
C442 0.8811(10) 0.2575(5) 0.5881(19) 0.0911(64) iso C . . 0.00
C452 0.9525(12) 0.2624(6) 0.6336(24) 0.144(10) iso C . . 0.00
C462 0.9710(13) 0.2412(7) 0.7390(26) 0.171(12) iso C . . 0.00
C47 0.2228(17) 0.2618(10) 0.6963(31) 0.202(15) iso C . . 0.00
C481 0.2537(17) 0.5123(9) 0.2668(32) 0.072(11) iso C . . 0.00
C482 0.2467(19) 0.4737(10) 0.1871(38) 0.093(13) iso C . . 0.00
Cl1 0.1525(4) 0.2415(2) 0.7370(8) 0.1793(34) iso Cl . . 0.00
Cl2 0.2827(5) 0.2346(3) 0.6585(10) 0.2119(41) iso Cl . . 0.00
Cl3 0.3220(4) 0.4943(2) 0.2286(8) 0.1761(33) iso Cl . . 0.00
Cl4 0.1918(4) 0.4826(2) 0.3023(9) 0.1788(34) iso Cl . . 0.00
H41 0.2108(8) 0.1625(4) 0.5093(16) 0.117(11) iso H . C41 1.00
H51 0.1104(9) 0.1838(4) 0.5824(18) 0.117(11) iso H . C51 1.00
H61 0.0450(9) 0.1541(5) 0.7071(18) 0.117(11) iso H . C61 1.00
H71 0.0672(7) 0.0997(5) 0.7438(15) 0.117(11) iso H . C71 1.00
H111 0.4216(7) 0.1035(4) 0.7118(17) 0.117(11) iso H . C111 1.00
H121 0.4366(7) 0.1595(4) 0.7243(16) 0.117(11) iso H . C121 1.00
H131 0.3623(8) 0.1906(4) 0.8303(17) 0.117(11) iso H . C131 1.00
H141 0.2761(7) 0.1672(3) 0.9360(16) 0.117(11) iso H . C141 1.00
H151 0.4299(8) 0.0658(4) 0.4881(15) 0.117(11) iso H . Rh41 1.00
H161 0.3599(9) 0.0439(5) 0.3433(17) 0.117(11) iso H . Rh41 1.00
H17A 0.3296(10) 0.0671(5) 0.1568(18) 0.117(11) iso H . C171 1.00
H17B 0.4049(10) 0.0756(5) 0.1490(18) 0.117(11) iso H . C171 1.00
H18A 0.3899(9) 0.1243(4) 0.1930(17) 0.117(11) iso H . C181 1.00
H18B 0.3184(9) 0.1174(4) 0.1358(17) 0.117(11) iso H . C181 1.00
H191 0.2743(8) 0.1203(4) 0.3256(15) 0.117(11) iso H . Rh41 1.00
H201 0.3384(8) 0.1414(4) 0.4858(16) 0.117(11) iso H . C201 1.00
H21A 0.4513(8) 0.1381(4) 0.5076(16) 0.117(11) iso H . C211 1.00
H21B 0.4505(8) 0.1509(4) 0.3735(16) 0.117(11) iso H . C211 1.00
H22A 0.4751(9) 0.1057(4) 0.3022(17) 0.117(11) iso H . C221 1.00
H22B 0.5099(9) 0.1022(4) 0.4328(17) 0.117(11) iso H . C221 1.00
H231 0.1440(8) 0.1450(4) 0.9440(15) 0.117(11) iso H . C231 1.00
H241 0.2033(8) 0.1301(4) 1.1209(15) 0.117(11) iso H . Rh21 1.00
H25A 0.1560(9) 0.1304(4) 1.3072(17) 0.117(11) iso H . C251 1.00
H25B 0.0840(9) 0.1326(4) 1.2455(17) 0.117(11) iso H . C251 1.00
H26A 0.0810(10) 0.0836(5) 1.3040(18) 0.117(11) iso H . C261 1.00
H26B 0.1580(10) 0.0791(5) 1.2993(18) 0.117(11) iso H . C261 1.00
H271 0.1343(9) 0.0514(4) 1.1240(17) 0.117(11) iso H . Rh21 1.00
H281 0.0621(8) 0.0650(4) 0.9707(16) 0.117(11) iso H . Rh21 1.00
H29A 0.0062(9) 0.1084(4) 1.1359(18) 0.117(11) iso H . C291 1.00
H29B -0.0253(9) 0.0999(4) 1.0062(18) 0.117(11) iso H . C291 1.00
H30A 0.0288(8) 0.1359(4) 0.9170(16) 0.117(11) iso H . C301 1.00
H30B 0.0256(8) 0.1523(4) 1.0447(16) 0.117(11) iso H . C301 1.00
H311 0.4034(9) 0.0151(4) 0.5581(17) 0.117(11) iso H . Rh31 1.00
H321 0.3267(9) -0.0147(5) 0.6419(17) 0.117(11) iso H . Rh31 1.00
H33A 0.3553(13) -0.0558(7) 0.7717(23) 0.117(11) iso H . C331 1.00
H33B 0.4304(13) -0.0461(7) 0.7748(23) 0.117(11) iso H . C331 1.00
H34A 0.4152(10) -0.0313(5) 0.9624(19) 0.117(11) iso H . C341 1.00
H34B 0.3386(10) -0.0273(5) 0.9335(19) 0.117(11) iso H . C341 1.00
H351 0.3541(8) 0.0246(4) 0.9360(16) 0.117(11) iso H . Rh31 1.00
H361 0.4394(7) 0.0531(4) 0.8619(14) 0.117(11) iso H . C361 1.00
H37A 0.5073(10) -0.0050(5) 0.8468(19) 0.117(11) iso H . C371 1.00
H37B 0.5380(10) 0.0278(5) 0.8130(19) 0.117(11) iso H . C371 1.00
H38A 0.5094(11) -0.0140(6) 0.6577(20) 0.117(11) iso H . C381 1.00
H38B 0.5088(11) 0.0222(6) 0.6246(20) 0.117(11) iso H . C381 1.00
H391 0.0607(9) 0.0485(5) 0.6171(17) 0.117(11) iso H . Rh11 1.00
H401 0.1418(9) 0.0167(5) 0.5437(17) 0.117(11) iso H . C401 1.00
H41A 0.0659(13) -0.0356(6) 0.5764(24) 0.117(11) iso H . C411 1.00
H41B 0.1395(13) -0.0356(6) 0.5379(24) 0.117(11) iso H . C411 1.00
H42A 0.1746(14) -0.0515(7) 0.7189(25) 0.117(11) iso H . C421 1.00
H42B 0.1005(14) -0.0575(7) 0.7483(25) 0.117(11) iso H . C421 1.00
H431 0.1782(11) -0.0116(5) 0.8605(20) 0.117(11) iso H . Rh11 1.00
H441 0.0969(10) 0.0156(5) 0.9276(18) 0.117(11) iso H . Rh11 1.00
H45A -0.0104(12) 0.0104(7) 0.8761(24) 0.117(11) iso H . C451 1.00
H45B 0.0004(12) -0.0230(7) 0.8165(24) 0.117(11) iso H . C451 1.00
H46A -0.0216(12) -0.0020(6) 0.6492(23) 0.117(11) iso H . C461 1.00
H46B -0.0325(12) 0.0313(6) 0.7088(23) 0.117(11) iso H . C461 1.00
H42 0.7780(8) 0.0864(4) 0.9174(17) 0.132(10) iso H . C42 1.00
H52 0.8753(9) 0.0664(5) 0.8320(19) 0.132(10) iso H . C52 1.00
H62 0.9387(9) 0.0993(5) 0.7125(18) 0.132(10) iso H . C62 1.00
H72 0.9133(8) 0.1537(5) 0.6879(17) 0.132(10) iso H . C72 1.00
H112 0.5594(8) 0.1424(4) 0.7254(15) 0.132(10) iso H . C112 1.00
H122 0.5490(8) 0.0870(4) 0.6969(16) 0.132(10) iso H . C122 1.00
H132 0.6227(8) 0.0584(4) 0.5850(16) 0.132(10) iso H . C132 1.00
H142 0.7131(7) 0.0836(4) 0.4972(15) 0.132(10) iso H . C142 1.00
H152 0.5437(8) 0.1786(4) 0.9483(15) 0.132(10) iso H . C152 1.00
H162 0.6159(8) 0.1989(4) 1.0905(16) 0.132(10) iso H . Rh42 1.00
H17C 0.5750(10) 0.1660(5) 1.2822(19) 0.132(10) iso H . C172 1.00
H17D 0.6501(10) 0.1742(5) 1.2702(19) 0.132(10) iso H . C172 1.00
H18C 0.5879(9) 0.1172(4) 1.2362(16) 0.132(10) iso H . C182 1.00
H18D 0.6591(9) 0.1238(4) 1.2953(16) 0.132(10) iso H . C182 1.00
H192 0.7042(7) 0.1231(3) 1.1084(14) 0.132(10) iso H . Rh42 1.00
H202 0.6459(8) 0.1042(4) 0.9338(16) 0.132(10) iso H . C202 1.00
H21C 0.5321(8) 0.0910(4) 1.0481(17) 0.132(10) iso H . C212 1.00
H21D 0.5288(8) 0.1044(4) 0.9146(17) 0.132(10) iso H . C212 1.00
H22C 0.4705(8) 0.1387(4) 0.9913(17) 0.132(10) iso H . C222 1.00
H22D 0.5040(8) 0.1340(4) 1.1224(17) 0.132(10) iso H . C222 1.00
H232 0.8392(8) 0.1124(4) 0.4766(15) 0.132(10) iso H . Rh22 1.00
H242 0.7755(8) 0.1241(4) 0.3052(15) 0.132(10) iso H . Rh22 1.00
H25C 0.8173(9) 0.1295(5) 0.1191(18) 0.132(10) iso H . C252 1.00
H25D 0.8902(9) 0.1263(5) 0.1754(18) 0.132(10) iso H . C252 1.00
H26C 0.8963(11) 0.1747(5) 0.1269(20) 0.132(10) iso H . C262 1.00
H26D 0.8192(11) 0.1797(5) 0.1248(20) 0.132(10) iso H . C262 1.00
H272 0.8381(9) 0.2064(5) 0.3054(17) 0.132(10) iso H . Rh22 1.00
H282 0.9122(8) 0.1936(4) 0.4589(16) 0.132(10) iso H . Rh22 1.00
H29C 0.9993(10) 0.1592(5) 0.4303(21) 0.132(10) iso H . C292 1.00
H29D 0.9719(10) 0.1523(5) 0.2965(21) 0.132(10) iso H . C292 1.00
H30C 0.9564(8) 0.1069(4) 0.3663(17) 0.132(10) iso H . C302 1.00
H30D 0.9534(8) 0.1195(4) 0.5003(17) 0.132(10) iso H . C302 1.00
H312 0.5704(8) 0.2306(4) 0.8907(16) 0.132(10) iso H . C312 1.00
H322 0.6446(9) 0.2621(4) 0.8030(16) 0.132(10) iso H . Rh32 1.00
H33C 0.6081(11) 0.3042(5) 0.6787(19) 0.132(10) iso H . C332 1.00
H33D 0.5357(11) 0.2906(5) 0.6764(19) 0.132(10) iso H . C332 1.00
H34C 0.5528(10) 0.2796(5) 0.4901(18) 0.132(10) iso H . C342 1.00
H34D 0.6300(10) 0.2788(5) 0.5161(18) 0.132(10) iso H . C342 1.00
H352 0.6221(8) 0.2249(4) 0.5061(15) 0.132(10) iso H . Rh32 1.00
H362 0.5366(8) 0.1950(4) 0.5775(15) 0.132(10) iso H . C362 1.00
H37C 0.4364(9) 0.2181(5) 0.6307(17) 0.132(10) iso H . C372 1.00
H37D 0.4651(9) 0.2520(5) 0.6070(17) 0.132(10) iso H . C372 1.00
H38C 0.4584(9) 0.2569(5) 0.7977(18) 0.132(10) iso H . C382 1.00
H38D 0.4644(9) 0.2202(5) 0.8199(18) 0.132(10) iso H . C382 1.00
H392 0.9143(10) 0.2046(5) 0.8238(18) 0.132(10) iso H . Rh12 1.00
H402 0.8336(10) 0.2332(5) 0.9001(18) 0.132(10) iso H . C402 1.00
H41C 0.8951(14) 0.2902(7) 0.8746(25) 0.132(10) iso H . C412 1.00
H41D 0.8237(14) 0.2852(7) 0.9206(25) 0.132(10) iso H . C412 1.00
H42C 0.7789(13) 0.2986(6) 0.7501(24) 0.132(10) iso H . C422 1.00
H42D 0.8480(13) 0.3126(6) 0.7200(24) 0.132(10) iso H . C422 1.00
H432 0.7875(10) 0.2665(5) 0.5851(19) 0.132(10) iso H . Rh12 1.00
H442 0.8731(10) 0.2420(5) 0.5246(19) 0.132(10) iso H . Rh12 1.00
H45C 0.9597(12) 0.2843(6) 0.6543(24) 0.132(10) iso H . C452 1.00
H45D 0.9793(12) 0.2567(6) 0.5676(24) 0.132(10) iso H . C452 1.00
H46C 0.9983(13) 0.2243(7) 0.7113(26) 0.132(10) iso H . C462 1.00
H46D 0.9966(13) 0.2543(7) 0.7958(26) 0.132(10) iso H . C462 1.00

loop_
_atom_type_symbol
_atom_type_number_in_cell
_atom_type_description
_atom_type_scat_dispersion_real
_atom_type_scat_dispersion_imag
_atom_type_scat_source
Rh 32 'Rhodium     ' -0.0770 3.6050 'Int. Tab. C, 4.2.6.8, 6.1.1.4'
'S ' 16 'Sulphur     ' 0.3331 0.5567 'Int. Tab. C, 4.2.6.8, 6.1.1.4'
'N ' 32 'Nitrogen    ' 0.0311 0.0180 'Int. Tab. C, 4.2.6.8, 6.1.1.4'
'C ' 376 'Carbon      ' 0.0181 0.0091 'Int. Tab. C, 4.2.6.8, 6.1.1.4'
Cl 16 'Chlorine    ' 0.0181 0.0091 'Int. Tab. C, 4.2.6.8, 6.1.1.4'
'H ' 464 'Hydrogen    ' 0.0000 0.0000 'Int. Tab. C, 4.2.6.8, 6.1.1.4'

loop_
_diffrn_attenuator_code
_diffrn_attenuator_scale
? ?

loop_
_geom_angle_atom_site_label_1
_geom_angle_atom_site_label_2
_geom_angle_atom_site_label_3
_geom_angle
_geom_angle_publ_flag
H431 Rh11 H441 58.2(8) no
H391 Rh11 H441 109.5(7) no
H391 Rh11 H431 145.5(7) no
C441 Rh11 H441 25.1(7) no
C441 Rh11 H431 53.2(8) no
C441 Rh11 H391 101.0(7) no
C431 Rh11 H441 53.1(8) no
C431 Rh11 H431 25.7(8) no
C431 Rh11 H391 119.9(8) no
C431 Rh11 C441 36.3(8) yes
C401 Rh11 H441 118.7(7) no
C401 Rh11 H431 101.0(8) no
C401 Rh11 H391 54.0(7) no
C401 Rh11 C441 94.2(7) yes
C401 Rh11 C431 83.2(8) yes
C391 Rh11 H441 100.3(7) no
C391 Rh11 H431 121.1(8) no
C391 Rh11 H391 24.7(7) no
C391 Rh11 C441 83.9(7) yes
C391 Rh11 C431 95.9(8) yes
C391 Rh11 C401 37.6(7) yes
N11 Rh11 H441 143.6(6) no
N11 Rh11 H431 143.1(6) no
N11 Rh11 H391 67.3(6) no
N11 Rh11 C441 162.0(6) yes
N11 Rh11 C431 161.5(7) yes
N11 Rh11 C401 89.5(6) yes
N11 Rh11 C391 88.4(6) yes
S21 Rh11 H441 68.2(5) no
S21 Rh11 H431 66.0(6) no
S21 Rh11 H391 143.9(5) no
S21 Rh11 C441 89.2(6) yes
S21 Rh11 C431 88.4(6) yes
S21 Rh11 C401 160.4(5) yes
S21 Rh11 C391 161.7(5) yes
S21 Rh11 N11 93.1(3) yes
H271 Rh21 H281 59.3(6) no
H241 Rh21 H281 138.2(6) no
H241 Rh21 H271 108.7(6) no
C281 Rh21 H281 24.6(6) no
C281 Rh21 H271 53.7(6) no
C281 Rh21 H241 114.3(6) no
C271 Rh21 H281 53.7(6) no
C271 Rh21 H271 25.6(7) no
C271 Rh21 H241 97.2(7) no
C271 Rh21 C281 37.0(7) yes
C241 Rh21 H281 113.3(6) no
C241 Rh21 H271 102.2(7) no
C241 Rh21 H241 25.5(6) no
C241 Rh21 C281 90.2(6) yes
C241 Rh21 C271 82.5(7) yes
C231 Rh21 H281 96.2(6) no
C231 Rh21 H271 124.1(6) no
C231 Rh21 H241 55.2(6) no
C231 Rh21 C281 82.8(6) yes
C231 Rh21 C271 98.6(7) yes
C231 Rh21 C241 38.2(6) yes
C81 Rh21 H281 118.9(5) no
C81 Rh21 H271 108.2(5) no
C81 Rh21 H241 102.8(5) no
C81 Rh21 C281 142.2(5) yes
C81 Rh21 C271 133.8(6) yes
C81 Rh21 C241 127.5(5) yes
C81 Rh21 C231 127.1(5) yes
N41 Rh21 H281 141.1(5) no
N41 Rh21 H271 133.2(6) no
N41 Rh21 H241 78.2(5) no
N41 Rh21 C281 164.6(5) yes
N41 Rh21 C271 155.3(6) yes
N41 Rh21 C241 100.2(5) yes
N41 Rh21 C231 98.4(5) yes
N41 Rh21 C81 30.1(4) yes
S21 Rh21 H281 85.3(4) no
S21 Rh21 H271 72.9(5) no
S21 Rh21 H241 132.2(4) no
S21 Rh21 C281 104.6(5) yes
S21 Rh21 C271 97.6(5) yes
S21 Rh21 C241 155.6(5) yes
S21 Rh21 C231 160.9(4) yes
S21 Rh21 C81 39.8(3) yes
S21 Rh21 N41 69.8(3) yes
H321 Rh31 H351 108.1(7) no
H311 Rh31 H351 144.9(6) no
H311 Rh31 H321 59.2(7) no
C361 Rh31 H351 53.6(6) no
C361 Rh31 H321 116.5(7) no
C361 Rh31 H311 100.1(6) no
C351 Rh31 H351 25.0(6) no
C351 Rh31 H321 97.5(7) no
C351 Rh31 H311 120.0(7) no
C351 Rh31 C361 37.8(6) yes
C321 Rh31 H351 100.6(7) no
C321 Rh31 H321 25.3(7) no
C321 Rh31 H311 52.9(7) no
C321 Rh31 C361 92.3(7) yes
C321 Rh31 C351 82.2(7) yes
C311 Rh31 H351 120.2(7) no
C311 Rh31 H321 54.1(7) no
C311 Rh31 H311 24.8(7) no
C311 Rh31 C361 82.3(6) yes
C311 Rh31 C351 95.6(7) yes
C311 Rh31 C321 36.8(7) yes
N31 Rh31 H351 68.2(5) no
N31 Rh31 H321 144.1(6) no
N31 Rh31 H311 142.4(6) no
N31 Rh31 C361 90.7(5) yes
N31 Rh31 C351 90.2(6) yes
N31 Rh31 C321 163.2(6) yes
N31 Rh31 C311 159.9(6) yes
S11 Rh31 H351 142.3(5) no
S11 Rh31 H321 68.8(5) no
S11 Rh31 H311 67.9(5) no
S11 Rh31 C361 163.0(4) yes
S11 Rh31 C351 158.8(5) yes
S11 Rh31 C321 89.6(5) yes
S11 Rh31 C311 89.3(5) yes
S11 Rh31 N31 92.3(3) yes
H161 Rh41 H191 108.6(6) no
H151 Rh41 H191 139.4(6) no
H151 Rh41 H161 60.2(6) no
C201 Rh41 H191 55.6(6) no
C201 Rh41 H161 122.3(7) no
C201 Rh41 H151 95.3(6) no
C191 Rh41 H191 25.4(6) no
C191 Rh41 H161 101.8(6) no
C191 Rh41 H151 114.5(6) no
C191 Rh41 C201 38.2(6) yes
C161 Rh41 H191 97.7(7) no
C161 Rh41 H161 25.1(7) no
C161 Rh41 H151 54.7(6) no
C161 Rh41 C201 97.3(7) yes
C161 Rh41 C191 82.9(7) yes
C151 Rh41 H191 114.9(6) no
C151 Rh41 H161 54.1(6) no
C151 Rh41 H151 25.2(6) no
C151 Rh41 C201 81.3(6) yes
C151 Rh41 C191 90.8(6) yes
C151 Rh41 C161 37.6(7) yes
C11 Rh41 H191 99.1(5) no
C11 Rh41 H161 109.5(5) no
C11 Rh41 H151 121.4(5) no
C11 Rh41 C201 126.9(5) yes
C11 Rh41 C191 123.8(5) yes
C11 Rh41 C161 134.5(6) yes
C11 Rh41 C151 145.2(5) yes
N21 Rh41 H191 76.2(5) no
N21 Rh41 H161 133.7(6) no
N21 Rh41 H151 141.6(5) no
N21 Rh41 C201 98.9(6) yes
N21 Rh41 C191 98.3(5) yes
N21 Rh41 C161 154.9(6) yes
N21 Rh41 C151 165.4(5) yes
N21 Rh41 C11 28.9(4) yes
S11 Rh41 H191 129.4(4) no
S11 Rh41 H161 74.4(5) no
S11 Rh41 H151 87.4(4) no
S11 Rh41 C201 162.0(5) yes
S11 Rh41 C191 152.9(4) yes
S11 Rh41 C161 98.7(5) yes
S11 Rh41 C151 107.0(5) yes
S11 Rh41 C11 40.1(3) yes
S11 Rh41 N21 69.0(3) yes
Rh31 S11 Rh41 106.7(2) yes
Rh41 S11 C11 75.9(5) yes
Rh31 S11 C11 108.9(5) yes
Rh11 S21 Rh21 104.3(2) yes
Rh21 S21 C81 76.5(5) yes
Rh11 S21 C81 107.9(5) yes
Rh11 N11 C21 131(1) yes
Rh11 N11 C11 126.4(9) yes
C11 N11 C21 102(1) yes
Rh41 N21 C31 156(1) yes
Rh41 N21 C11 101.7(9) yes
C11 N21 C31 103(1) yes
Rh31 N31 C101 128.6(9) yes
Rh31 N31 C81 126.8(9) yes
C81 N31 C101 104(1) yes
Rh21 N41 C91 155.4(9) yes
Rh21 N41 C81 99.4(8) yes
C81 N41 C91 105(1) yes
N11 C11 N21 117(1) yes
S11 C11 N21 113(1) yes
S11 C11 N11 129(1) yes
Rh41 C11 N21 49.5(7) yes
Rh41 C11 N11 167(1) yes
Rh41 C11 S11 64.0(4) yes
N11 C21 C71 128(1) yes
N11 C21 C31 108(1) yes
C31 C21 C71 124(1) yes
N21 C31 C21 110(1) yes
C21 C31 C41 121(2) yes
N21 C31 C41 129(1) yes
C31 C41 H41 122(2) no
C31 C41 C51 115(2) yes
C51 C41 H41 123(2) no
C41 C51 H51 118(2) no
C41 C51 C61 122(2) yes
C61 C51 H51 119(2) no
C51 C61 H61 119(2) no
C51 C61 C71 122(2) yes
C71 C61 H61 119(2) no
C21 C71 C61 116(2) yes
C61 C71 H71 122(2) no
C21 C71 H71 122(2) no
N31 C81 N41 116(1) yes
S21 C81 N41 114(1) yes
S21 C81 N31 130(1) yes
Rh21 C81 N41 50.5(6) yes
Rh21 C81 N31 165.9(9) yes
Rh21 C81 S21 63.7(4) yes
N41 C91 C141 131(1) yes
N41 C91 C101 108(1) yes
C101 C91 C141 121(1) yes
N31 C101 C91 107(1) yes
C91 C101 C111 122(1) yes
N31 C101 C111 131(1) yes
C101 C111 H111 120(2) no
C101 C111 C121 118(1) yes
C121 C111 H111 121(2) no
C111 C121 H121 120(2) no
C111 C121 C131 120(2) yes
C131 C121 H121 120(2) no
C121 C131 H131 119(2) no
C121 C131 C141 122(2) yes
C141 C131 H131 119(2) no
C91 C141 C131 117(1) yes
C131 C141 H141 122(2) no
C91 C141 H141 121(2) no
H432 Rh12 H442 57.0(8) no
H392 Rh12 H442 109.4(7) no
H392 Rh12 H432 145.7(7) no
C442 Rh12 H442 25.5(8) no
C442 Rh12 H432 51.4(8) no
C442 Rh12 H392 101.7(8) no
C432 Rh12 H442 53.0(8) no
C432 Rh12 H432 24.7(8) no
C432 Rh12 H392 121.0(8) no
C432 Rh12 C442 35.8(8) yes
C402 Rh12 H442 115.3(8) no
C402 Rh12 H432 101.3(8) no
C402 Rh12 H392 53.1(7) no
C402 Rh12 C442 90.9(8) yes
C402 Rh12 C432 82.3(8) yes
C392 Rh12 H442 98.8(8) no
C392 Rh12 H432 121.4(8) no
C392 Rh12 H392 24.5(7) no
C392 Rh12 C442 83.4(8) yes
C392 Rh12 C432 96.9(8) yes
C392 Rh12 C402 36.8(8) yes
N12 Rh12 H442 145.8(6) no
N12 Rh12 H432 142.9(6) no
N12 Rh12 H392 67.3(6) no
N12 Rh12 C442 164.6(7) yes
N12 Rh12 C432 159.3(7) yes
N12 Rh12 C402 90.4(6) yes
N12 Rh12 C392 88.6(7) yes
S22 Rh12 H442 69.5(5) no
S22 Rh12 H432 66.1(5) no
S22 Rh12 H392 143.6(5) no
S22 Rh12 C442 90.3(6) yes
S22 Rh12 C432 88.3(6) yes
S22 Rh12 C402 162.2(5) yes
S22 Rh12 C392 160.6(6) yes
S22 Rh12 N12 93.1(3) yes
H272 Rh22 H282 58.9(6) no
H242 Rh22 H282 139.2(6) no
H242 Rh22 H272 108.2(6) no
H232 Rh22 H282 108.3(6) no
H232 Rh22 H272 146.9(6) no
H232 Rh22 H242 59.4(6) no
C282 Rh22 H282 24.6(6) no
C282 Rh22 H272 53.3(7) no
C282 Rh22 H242 115.1(6) no
C282 Rh22 H232 101.5(6) no
C272 Rh22 H282 53.6(6) no
C272 Rh22 H272 25.0(7) no
C272 Rh22 H242 97.4(6) no
C272 Rh22 H232 122.0(7) no
C272 Rh22 C282 37.0(7) yes
C242 Rh22 H282 114.8(6) no
C242 Rh22 H272 101.0(6) no
C242 Rh22 H242 24.8(6) no
C242 Rh22 H232 54.0(6) no
C242 Rh22 C282 91.4(6) yes
C242 Rh22 C272 82.4(7) yes
C232 Rh22 H282 97.6(6) no
C232 Rh22 H272 122.3(7) no
C232 Rh22 H242 54.0(6) no
C232 Rh22 H232 24.7(6) no
C232 Rh22 C282 83.2(6) yes
C232 Rh22 C272 97.6(7) yes
C232 Rh22 C242 37.7(6) yes
C82 Rh22 H282 118.9(5) no
C82 Rh22 H272 109.0(6) no
C82 Rh22 H242 101.9(5) no
C82 Rh22 H232 103.8(5) no
C82 Rh22 C282 142.2(5) yes
C82 Rh22 C272 133.9(6) yes
C82 Rh22 C242 126.2(5) yes
C82 Rh22 C232 127.6(5) yes
N42 Rh22 H282 142.2(5) no
N42 Rh22 H272 133.1(6) no
N42 Rh22 H242 76.6(5) no
N42 Rh22 H232 76.9(5) no
N42 Rh22 C282 165.8(5) yes
N42 Rh22 C272 154.2(6) yes
N42 Rh22 C242 98.7(5) yes
N42 Rh22 C232 98.7(5) yes
N42 Rh22 C82 30.2(4) yes
S22 Rh22 H282 84.7(4) no
S22 Rh22 H272 74.2(5) no
S22 Rh22 H242 131.9(4) no
S22 Rh22 H232 138.1(4) no
S22 Rh22 C282 104.4(5) yes
S22 Rh22 C272 98.2(5) yes
S22 Rh22 C242 154.5(4) yes
S22 Rh22 C232 161.9(4) yes
S22 Rh22 C82 39.8(3) yes
S22 Rh22 N42 69.9(3) yes
H322 Rh32 H352 106.5(6) no
C362 Rh32 H352 54.6(6) no
C362 Rh32 H322 115.2(6) no
C352 Rh32 H352 24.7(6) no
C352 Rh32 H322 96.6(7) no
C352 Rh32 C362 38.2(6) yes
C322 Rh32 H352 100.5(6) no
C322 Rh32 H322 25.3(7) no
C322 Rh32 C362 91.4(7) yes
C322 Rh32 C352 82.4(7) yes
C312 Rh32 H352 121.7(6) no
C312 Rh32 H322 54.5(7) no
C312 Rh32 C362 82.7(6) yes
C312 Rh32 C352 97.4(7) yes
C312 Rh32 C322 37.0(7) yes
N32 Rh32 H352 67.9(5) no
N32 Rh32 H322 143.6(6) no
N32 Rh32 C362 91.3(5) yes
N32 Rh32 C352 89.5(6) yes
N32 Rh32 C322 163.1(6) yes
N32 Rh32 C312 159.8(6) yes
S12 Rh32 H352 140.6(4) no
S12 Rh32 H322 69.7(5) no
S12 Rh32 C362 163.9(5) yes
S12 Rh32 C352 157.6(5) yes
S12 Rh32 C322 90.1(5) yes
S12 Rh32 C312 89.0(5) yes
S12 Rh32 N32 91.8(3) yes
H162 Rh42 H192 108.4(6) no
C202 Rh42 H192 55.2(6) no
C202 Rh42 H162 123.9(6) no
C192 Rh42 H192 24.9(5) no
C192 Rh42 H162 102.0(6) no
C192 Rh42 C202 38.6(6) yes
C162 Rh42 H192 96.6(6) no
C162 Rh42 H162 25.4(6) no
C162 Rh42 C202 98.6(6) yes
C162 Rh42 C192 82.3(6) yes
C152 Rh42 H192 112.9(6) no
C152 Rh42 H162 53.7(6) no
C152 Rh42 C202 82.0(6) yes
C152 Rh42 C192 89.5(6) yes
C152 Rh42 C162 37.0(6) yes
C12 Rh42 H192 102.8(5) no
C12 Rh42 H162 108.7(5) no
C12 Rh42 C202 126.6(5) yes
C12 Rh42 C192 126.9(5) yes
C12 Rh42 C162 134.1(5) yes
C12 Rh42 C152 143.6(5) yes
N22 Rh42 H192 78.0(5) no
N22 Rh42 H162 133.7(5) no
N22 Rh42 C202 97.9(5) yes
N22 Rh42 C192 99.5(5) yes
N22 Rh42 C162 155.2(6) yes
N22 Rh42 C152 165.5(5) yes
N22 Rh42 C12 30.1(4) yes
S12 Rh42 H192 131.8(4) no
S12 Rh42 H162 73.0(5) no
S12 Rh42 C202 161.1(4) yes
S12 Rh42 C192 154.6(4) yes
S12 Rh42 C162 97.7(5) yes
S12 Rh42 C152 105.9(4) yes
S12 Rh42 C12 39.9(3) yes
S12 Rh42 N22 70.1(3) yes
Rh32 S12 Rh42 106.5(2) yes
Rh42 S12 C12 76.9(5) yes
Rh32 S12 C12 107.5(5) yes
Rh12 S22 Rh22 105.2(2) yes
Rh22 S22 C82 76.7(5) yes
Rh12 S22 C82 107.3(5) yes
Rh12 N12 C22 130(1) yes
Rh12 N12 C12 126(1) yes
C12 N12 C22 104(1) yes
Rh42 N22 C32 157(1) yes
Rh42 N22 C12 100.6(8) yes
C12 N22 C32 103(1) yes
Rh32 N32 C102 130.1(9) yes
Rh32 N32 C82 124.8(9) yes
C82 N32 C102 105(1) yes
Rh22 N42 C92 155.9(9) yes
Rh22 N42 C82 99.2(9) yes
C82 N42 C92 105(1) yes
N12 C12 N22 117(1) yes
S12 C12 N22 112(1) yes
S12 C12 N12 131(1) yes
Rh42 C12 N22 49.2(6) yes
Rh42 C12 N12 166(1) yes
Rh42 C12 S12 63.2(4) yes
N12 C22 C72 130(1) yes
N12 C22 C32 107(1) yes
C32 C22 C72 123(1) yes
N22 C32 C22 110(1) yes
C22 C32 C42 120(1) yes
N22 C32 C42 131(1) yes
C32 C42 H42 120(2) no
C32 C42 C52 118(1) yes
C52 C42 H42 122(2) no
C42 C52 H52 119(2) no
C42 C52 C62 120(2) yes
C62 C52 H52 120(2) no
C52 C62 H62 118(2) no
C52 C62 C72 122(2) yes
C72 C62 H62 119(2) no
C22 C72 C62 117(2) yes
C62 C72 H72 122(2) no
C22 C72 H72 121(2) no
N32 C82 N42 115(1) yes
S22 C82 N42 114(1) yes
S22 C82 N32 131(1) yes
Rh22 C82 N42 50.6(7) yes
Rh22 C82 N32 165(1) yes
Rh22 C82 S22 63.5(5) yes
N42 C92 C142 132(1) yes
N42 C92 C102 109(1) yes
C102 C92 C142 118(1) yes
N32 C102 C92 106(1) yes
C92 C102 C112 124(1) yes
N32 C102 C112 129(1) yes
C102 C112 H112 122(2) no
C102 C112 C122 115(1) yes
C122 C112 H112 123(2) no
C112 C122 H122 118(2) no
C112 C122 C132 123(2) yes
C132 C122 H122 119(2) no
C122 C132 H132 120(2) no
C122 C132 C142 122(2) yes
C142 C132 H132 119(2) no
C92 C142 C132 117(1) yes
C132 C142 H142 122(2) no
C92 C142 H142 121(2) no
Rh41 C151 H151 85(1) no
Rh41 C151 C221 114(1) yes
Rh41 C151 C161 70(1) yes
C221 C151 H151 118(2) no
C161 C151 H151 118(2) no
C161 C151 C221 124(2) yes
Rh41 C161 C151 72(1) yes
C151 C161 H161 118(2) no
C151 C161 C171 124(2) yes
Rh41 C161 H161 87(2) no
Rh41 C161 C171 109(1) yes
C171 C161 H161 118(2) no
C161 C171 H17B 108(2) no
C161 C171 H17A 109(2) no
C161 C171 C181 113(2) yes
H17A C171 H17B 109(3) no
C181 C171 H17B 109(2) no
C181 C171 H17A 108(2) no
C171 C181 H18B 109(2) no
C171 C181 H18A 108(2) no
C171 C181 C191 114(2) yes
H18A C181 H18B 109(2) no
C191 C181 H18B 108(2) no
C191 C181 H18A 108(2) no
Rh41 C191 C181 113(1) yes
C181 C191 H191 119(2) no
C181 C191 C201 122(1) yes
Rh41 C191 H191 84(1) no
Rh41 C191 C201 71(1) yes
C201 C191 H191 119(2) no
Rh41 C201 C191 70.3(9) yes
C191 C201 H201 117(2) no
C191 C201 C211 125(1) yes
Rh41 C201 H201 91(1) no
Rh41 C201 C211 109(1) yes
C211 C201 H201 118(2) no
C201 C211 H21B 108(2) no
C201 C211 H21A 108(2) no
C201 C211 C221 115(1) yes
H21A C211 H21B 109(2) no
C221 C211 H21B 109(2) no
C221 C211 H21A 108(2) no
C151 C221 C211 112(1) yes
C211 C221 H22B 109(2) no
C211 C221 H22A 108(2) no
C151 C221 H22B 109(2) no
C151 C221 H22A 108(2) no
H22A C221 H22B 109(2) no
Rh21 C231 H231 92(1) no
Rh21 C231 C301 108(1) yes
Rh21 C231 C241 69.8(9) yes
C301 C231 H231 120(2) no
C241 C231 H231 120(2) no
C241 C231 C301 120(1) yes
Rh21 C241 C231 72.0(9) yes
C231 C241 H241 117(2) no
C231 C241 C251 127(1) yes
Rh21 C241 H241 83(1) no
Rh21 C241 C251 113(1) yes
C251 C241 H241 116(2) no
C241 C251 H25B 109(2) no
C241 C251 H25A 108(2) no
C241 C251 C261 112(2) yes
H25A C251 H25B 109(2) no
C261 C251 H25B 110(2) no
C261 C251 H25A 109(2) no
C251 C261 H26B 109(2) no
C251 C261 H26A 108(2) no
C251 C261 C271 114(2) yes
H26A C261 H26B 109(3) no
C271 C261 H26B 109(2) no
C271 C261 H26A 107(2) no
Rh21 C271 C261 109(1) yes
C261 C271 H271 116(2) no
C261 C271 C281 127(2) yes
Rh21 C271 H271 85(2) no
Rh21 C271 C281 75(1) yes
C281 C271 H271 117(2) no
Rh21 C281 C271 68(1) yes
C271 C281 H281 119(2) no
C271 C281 C291 122(2) yes
Rh21 C281 H281 87(1) no
Rh21 C281 C291 114(1) yes
C291 C281 H281 119(2) no
C281 C291 H29B 109(2) no
C281 C291 H29A 109(2) no
C281 C291 C301 112(1) yes
H29A C291 H29B 109(3) no
C301 C291 H29B 109(2) no
C301 C291 H29A 109(2) no
C231 C301 C291 116(1) yes
C291 C301 H30B 108(2) no
C291 C301 H30A 108(2) no
C231 C301 H30B 107(2) no
C231 C301 H30A 108(2) no
H30A C301 H30B 109(2) no
Rh31 C311 H311 86(2) no
Rh31 C311 C381 110(1) yes
Rh31 C311 C321 71(1) yes
C381 C311 H311 116(2) no
C321 C311 H311 117(2) no
C321 C311 C381 127(2) yes
Rh31 C321 C311 72(1) yes
C311 C321 H321 118(2) no
C311 C321 C331 124(2) yes
Rh31 C321 H321 83(2) no
Rh31 C321 C331 113(1) yes
C331 C321 H321 118(2) no
C321 C331 H33B 108(3) no
C321 C331 H33A 108(3) no
C321 C331 C341 114(2) yes
H33A C331 H33B 109(3) no
C341 C331 H33B 107(3) no
C341 C331 H33A 110(3) no
C331 C341 H34B 107(2) no
C331 C341 H34A 110(2) no
C331 C341 C351 114(2) yes
H34A C341 H34B 109(3) no
C351 C341 H34B 108(2) no
C351 C341 H34A 109(2) no
Rh31 C351 C341 111(1) yes
C341 C351 H351 116(2) no
C341 C351 C361 128(2) yes
Rh31 C351 H351 85(2) no
Rh31 C351 C361 72(1) yes
C361 C351 H351 115(2) no
Rh31 C361 C351 70.1(9) yes
C351 C361 H361 120(2) no
C351 C361 C371 121(1) yes
Rh31 C361 H361 89(1) no
Rh31 C361 C371 111(1) yes
C371 C361 H361 118(2) no
C361 C371 H37B 109(2) no
C361 C371 H37A 105(2) no
C361 C371 C381 115(2) yes
H37A C371 H37B 109(3) no
C381 C371 H37B 110(2) no
C381 C371 H37A 108(2) no
C311 C381 C371 116(2) yes
C371 C381 H38B 107(2) no
C371 C381 H38A 108(2) no
C311 C381 H38B 110(2) no
C311 C381 H38A 106(2) no
H38A C381 H38B 109(3) no
Rh11 C391 H391 88(2) no
Rh11 C391 C461 108(1) yes
Rh11 C391 C401 73(1) yes
C461 C391 H391 116(2) no
C401 C391 H391 119(2) no
C401 C391 C461 125(2) yes
Rh11 C401 C391 69(1) yes
C391 C401 H401 118(2) no
C391 C401 C411 126(2) yes
Rh11 C401 H401 89(2) no
Rh11 C401 C411 110(1) yes
C411 C401 H401 117(2) no
C401 C411 H41B 108(3) no
C401 C411 H41A 106(3) no
C401 C411 C421 118(2) yes
H41A C411 H41B 109(3) no
C421 C411 H41B 109(3) no
C421 C411 H41A 107(3) no
C411 C421 H42B 110(3) no
C411 C421 H42A 108(3) no
C411 C421 C431 112(2) yes
H42A C421 H42B 109(4) no
C431 C421 H42B 107(3) no
C431 C421 H42A 110(3) no
Rh11 C431 C421 112(2) yes
C421 C431 H431 116(2) no
C421 C431 C441 128(2) yes
Rh11 C431 H431 83(2) no
Rh11 C431 C441 73(1) yes
C441 C431 H431 116(2) no
Rh11 C441 C431 71(1) yes
C431 C441 H441 117(2) no
C431 C441 C451 126(2) yes
Rh11 C441 H441 85(2) no
Rh11 C441 C451 111(1) yes
C451 C441 H441 117(2) no
C441 C451 H45B 109(3) no
C441 C451 H45A 106(3) no
C441 C451 C461 116(2) yes
H45A C451 H45B 109(3) no
C461 C451 H45B 111(3) no
C461 C451 H45A 105(3) no
C391 C461 C451 117(2) yes
C451 C461 H46B 111(3) no
C451 C461 H46A 105(3) no
C391 C461 H46B 110(2) no
C391 C461 H46A 104(2) no
H46A C461 H46B 109(3) no
Rh42 C152 H152 89(1) no
Rh42 C152 C222 112(1) yes
Rh42 C152 C162 68.3(9) yes
C222 C152 H152 118(2) no
C162 C152 H152 118(2) no
C162 C152 C222 125(1) yes
Rh42 C162 C152 75(1) yes
C152 C162 H162 118(2) no
C152 C162 C172 124(2) yes
Rh42 C162 H162 86(1) no
Rh42 C162 C172 107(1) yes
C172 C162 H162 118(2) no
C162 C172 H17D 109(2) no
C162 C172 H17C 107(2) no
C162 C172 C182 116(2) yes
H17C C172 H17D 109(3) no
C182 C172 H17D 108(2) no
C182 C172 H17C 107(2) no
C172 C182 H18D 110(2) no
C172 C182 H18C 109(2) no
C172 C182 C192 111(1) yes
H18C C182 H18D 109(2) no
C192 C182 H18D 109(2) no
C192 C182 H18C 108(2) no
Rh42 C192 C182 113(1) yes
C182 C192 H192 116(2) no
C182 C192 C202 127(1) yes
Rh42 C192 H192 85(1) no
Rh42 C192 C202 70.2(9) yes
C202 C192 H192 117(2) no
Rh42 C202 C192 71.2(9) yes
C192 C202 H202 120(2) no
C192 C202 C212 120(1) yes
Rh42 C202 H202 90(1) no
Rh42 C202 C212 109(1) yes
C212 C202 H202 120(2) no
C202 C212 H21D 108(2) no
C202 C212 H21C 108(2) no
C202 C212 C222 115(1) yes
H21C C212 H21D 109(2) no
C222 C212 H21D 108(2) no
C222 C212 H21C 108(2) no
C152 C222 C212 115(1) yes
C212 C222 H22D 108(2) no
C212 C222 H22C 108(2) no
C152 C222 H22D 108(2) no
C152 C222 H22C 108(2) no
H22C C222 H22D 109(2) no
Rh22 C232 H232 88(1) no
Rh22 C232 C302 110(1) yes
Rh22 C232 C242 71.4(9) yes
C302 C232 H232 118(2) no
C242 C232 H232 118(2) no
C242 C232 C302 124(1) yes
Rh22 C242 C232 71(1) yes
C232 C242 H242 117(2) no
C232 C242 C252 126(2) yes
Rh22 C242 H242 87(1) no
Rh22 C242 C252 112(1) yes
C252 C242 H242 117(2) no
C242 C252 H25D 107(2) no
C242 C252 H25C 108(2) no
C242 C252 C262 115(2) yes
H25C C252 H25D 109(2) no
C262 C252 H25D 109(2) no
C262 C252 H25C 108(2) no
C252 C262 H26D 109(2) no
C252 C262 H26C 108(2) no
C252 C262 C272 114(2) yes
H26C C262 H26D 109(3) no
C272 C262 H26D 110(2) no
C272 C262 H26C 107(2) no
Rh22 C272 C262 109(1) yes
C262 C272 H272 117(2) no
C262 C272 C282 126(2) yes
Rh22 C272 H272 87(2) no
Rh22 C272 C282 72(1) yes
C282 C272 H272 117(2) no
Rh22 C282 C272 71(1) yes
C272 C282 H282 119(2) no
C272 C282 C292 123(2) yes
Rh22 C282 H282 88(1) no
Rh22 C282 C292 110(1) yes
C292 C282 H282 118(2) no
C282 C292 H29D 106(2) no
C282 C292 H29C 108(2) no
C282 C292 C302 118(2) yes
H29C C292 H29D 109(3) no
C302 C292 H29D 108(2) no
C302 C292 H29C 108(2) no
C232 C302 C292 113(1) yes
C292 C302 H30D 108(2) no
C292 C302 H30C 109(2) no
C232 C302 H30D 109(2) no
C232 C302 H30C 108(2) no
H30C C302 H30D 109(2) no
Rh32 C312 H312 89(2) no
Rh32 C312 C382 110(1) yes
Rh32 C312 C322 71(1) yes
C382 C312 H312 116(2) no
C322 C312 H312 117(2) no
C322 C312 C382 127(2) yes
Rh32 C322 C312 72(1) yes
C312 C322 H322 119(2) no
C312 C322 C332 124(2) yes
Rh32 C322 H322 83(2) no
Rh32 C322 C332 112(1) yes
C332 C322 H322 117(2) no
C322 C332 H33D 105(2) no
C322 C332 H33C 109(2) no
C322 C332 C342 115(2) yes
H33C C332 H33D 109(3) no
C342 C332 H33D 108(2) no
C342 C332 H33C 110(2) no
C332 C342 H34D 108(2) no
C332 C342 H34C 109(2) no
C332 C342 C352 114(2) yes
H34C C342 H34D 109(3) no
C352 C342 H34D 109(2) no
C352 C342 H34C 107(2) no
Rh32 C352 C342 110(1) yes
C342 C352 H352 118(2) no
C342 C352 C362 124(2) yes
Rh32 C352 H352 87(1) no
Rh32 C352 C362 71(1) yes
C362 C352 H352 118(2) no
Rh32 C362 C352 71(1) yes
C352 C362 H362 119(2) no
C352 C362 C372 124(1) yes
Rh32 C362 H362 89(1) no
Rh32 C362 C372 110(1) yes
C372 C362 H362 117(2) no
C362 C372 H37D 106(2) no
C362 C372 H37C 109(2) no
C362 C372 C382 116(2) yes
H37C C372 H37D 109(3) no
C382 C372 H37D 107(2) no
C382 C372 H37C 109(2) no
C312 C382 C372 113(2) yes
C372 C382 H38D 108(2) no
C372 C382 H38C 109(2) no
C312 C382 H38D 110(2) no
C312 C382 H38C 108(2) no
H38C C382 H38D 109(3) no
Rh12 C392 H392 89(2) no
Rh12 C392 C462 107(1) yes
Rh12 C392 C402 73(1) yes
C462 C392 H392 117(2) no
C402 C392 H392 120(2) no
C402 C392 C462 124(2) yes
Rh12 C402 C392 70(1) yes
C392 C402 H402 115(2) no
C392 C402 C412 132(2) yes
Rh12 C402 H402 88(2) no
Rh12 C402 C412 110(2) yes
C412 C402 H402 113(2) no
C402 C412 H41D 109(3) no
C402 C412 H41C 106(3) no
C402 C412 C422 117(2) yes
H41C C412 H41D 109(4) no
C422 C412 H41D 108(3) no
C422 C412 H41C 107(3) no
C412 C422 H42D 110(3) no
C412 C422 H42C 108(3) no
C412 C422 C432 115(2) yes
H42C C422 H42D 109(3) no
C432 C422 H42D 106(3) no
C432 C422 H42C 109(3) no
Rh12 C432 C422 109(1) yes
C422 C432 H432 116(2) no
C422 C432 C442 129(2) yes
Rh12 C432 H432 87(2) no
Rh12 C432 C442 72(1) yes
C442 C432 H432 115(2) no
Rh12 C442 C432 73(1) yes
C432 C442 H442 117(2) no
C432 C442 C452 127(2) yes
Rh12 C442 H442 82(2) no
Rh12 C442 C452 114(1) yes
C452 C442 H442 117(2) no
C442 C452 H45D 107(3) no
C442 C452 H45C 110(3) no
C442 C452 C462 112(2) yes
H45C C452 H45D 109(3) no
C462 C452 H45D 108(3) no
C462 C452 H45C 111(3) no
C392 C462 C452 118(2) yes
C452 C462 H46D 105(3) no
C452 C462 H46C 109(3) no
C392 C462 H46D 105(3) no
C392 C462 H46C 110(3) no
H46C C462 H46D 109(4) no
Cl1 C47 Cl2 109(2) yes
Cl3 C481 Cl4 110(2) yes
C482 C481 Cl4 58(2) yes
C482 C481 Cl3 61(2) yes
C481 C482 Cl4 61(2) yes
C481 C482 Cl3 54(2) yes
Cl3 C482 Cl4 106(2) yes
C481 Cl3 C482 65(2) yes
C481 Cl4 C482 62(2) yes
Rh41 H151 C151 70(1) no
Rh41 H161 C161 68(2) no
Rh41 H191 C191 70(1) no
Rh21 H241 C241 72(1) no
Rh21 H271 C271 69(2) no
Rh21 H281 C281 69(1) no
Rh31 H311 C311 69(2) no
Rh31 H321 C321 71(2) no
Rh31 H351 C351 70(1) no
Rh11 H391 C391 68(2) no
Rh11 H431 C431 71(2) no
Rh11 H441 C441 70(2) no
Rh42 H162 C162 68(1) no
Rh42 H192 C192 70(1) no
Rh22 H232 C232 67(1) no
Rh22 H242 C242 69(1) no
Rh22 H272 C272 68(2) no
Rh22 H282 C282 68(1) no
Rh32 H322 C322 71(1) no
Rh32 H352 C352 69(1) no
Rh12 H392 C392 66(2) no
Rh12 H432 C432 69(2) no
Rh12 H442 C442 73(2) no

loop_
_geom_bond_atom_site_label_1
_geom_bond_atom_site_label_2
_geom_bond_distance
_geom_bond_publ_flag
Rh11 S21 2.357(4) yes
Rh11 N11 2.10(1) yes
Rh11 C391 2.13(1) yes
Rh11 C401 2.18(1) yes
Rh11 C431 2.09(2) yes
Rh11 C441 2.12(2) yes
Rh11 H391 2.30(1) no
Rh11 H431 2.20(2) no
Rh11 H441 2.25(2) no
Rh21 S21 2.450(4) yes
Rh21 N41 2.08(1) yes
Rh21 C81 2.66(1) yes
Rh21 C231 2.14(1) yes
Rh21 C241 2.11(1) yes
Rh21 C271 2.07(1) yes
Rh21 C281 2.15(1) yes
Rh21 H241 2.21(1) no
Rh21 H271 2.21(1) no
Rh21 H281 2.31(1) no
Rh31 S11 2.355(4) yes
Rh31 N31 2.10(1) yes
Rh31 C311 2.14(1) yes
Rh31 C321 2.13(1) yes
Rh31 C351 2.13(1) yes
Rh31 C361 2.16(1) yes
Rh31 H311 2.29(1) no
Rh31 H321 2.23(1) no
Rh31 H351 2.27(1) no
Rh41 S11 2.447(4) yes
Rh41 N21 2.05(1) yes
Rh41 C11 2.64(1) yes
Rh41 C151 2.11(1) yes
Rh41 C161 2.09(1) yes
Rh41 C191 2.11(1) yes
Rh41 C201 2.13(1) yes
Rh41 H151 2.25(1) no
Rh41 H161 2.26(1) no
Rh41 H191 2.23(1) no
S11 C11 1.75(1) yes
S21 C81 1.75(1) yes
N11 C11 1.36(1) yes
N11 C21 1.40(2) yes
N21 C11 1.30(1) yes
N21 C31 1.41(2) yes
N31 C81 1.33(1) yes
N31 C101 1.42(1) yes
N41 C81 1.35(1) yes
N41 C91 1.38(1) yes
C21 C31 1.36(2) yes
C21 C71 1.38(2) yes
C31 C41 1.43(2) yes
C41 C51 1.41(2) yes
C41 H41 0.96(2) no
C51 C61 1.39(2) yes
C51 H51 0.96(2) no
C61 C71 1.38(2) yes
C61 H61 0.96(2) no
C71 H71 0.96(2) no
C91 C101 1.43(2) yes
C91 C141 1.37(2) yes
C101 C111 1.35(2) yes
C111 C121 1.40(2) yes
C111 H111 0.96(2) no
C121 C131 1.40(2) yes
C121 H121 0.96(2) no
C131 C141 1.39(2) yes
C131 H131 0.96(2) no
C141 H141 0.96(2) no
Rh12 S22 2.355(4) yes
Rh12 N12 2.11(1) yes
Rh12 C392 2.12(2) yes
Rh12 C402 2.17(2) yes
Rh12 C432 2.14(2) yes
Rh12 C442 2.13(2) yes
Rh12 H392 2.32(2) no
Rh12 H432 2.29(2) no
Rh12 H442 2.21(2) no
Rh22 S22 2.439(4) yes
Rh22 N42 2.07(1) yes
Rh22 C82 2.65(1) yes
Rh22 C232 2.12(1) yes
Rh22 C242 2.13(1) yes
Rh22 C272 2.12(1) yes
Rh22 C282 2.14(1) yes
Rh22 H232 2.30(1) no
Rh22 H242 2.28(1) no
Rh22 H272 2.27(1) no
Rh22 H282 2.31(1) no
Rh32 S12 2.357(4) yes
Rh32 N32 2.10(1) yes
Rh32 C312 2.14(1) yes
Rh32 C322 2.13(1) yes
Rh32 C352 2.13(1) yes
Rh32 C362 2.13(1) yes
Rh32 H322 2.23(1) no
Rh32 H352 2.29(1) no
Rh42 S12 2.450(4) yes
Rh42 N22 2.06(1) yes
Rh42 C12 2.67(1) yes
Rh42 C152 2.16(1) yes
Rh42 C162 2.08(1) yes
Rh42 C192 2.14(1) yes
Rh42 C202 2.13(1) yes
Rh42 H162 2.23(1) no
Rh42 H192 2.27(1) no
S12 C12 1.76(1) yes
S22 C82 1.74(1) yes
N12 C12 1.30(1) yes
N12 C22 1.43(1) yes
N22 C12 1.37(1) yes
N22 C32 1.38(1) yes
N32 C82 1.35(1) yes
N32 C102 1.40(1) yes
N42 C82 1.35(1) yes
N42 C92 1.37(1) yes
C22 C32 1.39(2) yes
C22 C72 1.38(2) yes
C32 C42 1.40(2) yes
C42 C52 1.40(2) yes
C42 H42 0.96(2) no
C52 C62 1.39(2) yes
C52 H52 0.96(2) no
C62 C72 1.37(2) yes
C62 H62 0.96(2) no
C72 H72 0.96(2) no
C92 C102 1.43(2) yes
C92 C142 1.40(2) yes
C102 C112 1.37(2) yes
C112 C122 1.38(2) yes
C112 H112 0.96(2) no
C122 C132 1.38(2) yes
C122 H122 0.96(2) no
C132 C142 1.39(2) yes
C132 H132 0.96(2) no
C142 H142 0.96(2) no
C151 C161 1.35(2) yes
C151 C221 1.50(2) yes
C151 H151 0.96(2) no
C161 C171 1.55(2) yes
C161 H161 0.96(2) no
C171 C181 1.48(2) yes
C171 H17A 0.96(2) no
C171 H17B 0.96(2) no
C181 C191 1.50(2) yes
C181 H18A 0.96(2) no
C181 H18B 0.96(2) no
C191 C201 1.39(2) yes
C191 H191 0.96(2) no
C201 C211 1.53(2) yes
C201 H201 0.96(2) no
C211 C221 1.46(2) yes
C211 H21A 0.96(2) no
C211 H21B 0.96(2) no
C221 H22A 0.96(2) no
C221 H22B 0.96(2) no
C231 C241 1.39(2) yes
C231 C301 1.57(2) yes
C231 H231 0.96(2) no
C241 C251 1.52(2) yes
C241 H241 0.96(2) no
C251 C261 1.49(2) yes
C251 H25A 0.96(2) no
C251 H25B 0.96(2) no
C261 C271 1.53(2) yes
C261 H26A 0.96(2) no
C261 H26B 0.96(2) no
C271 C281 1.34(2) yes
C271 H271 0.96(2) no
C281 C291 1.51(2) yes
C281 H281 0.96(2) no
C291 C301 1.49(2) yes
C291 H29A 0.96(2) no
C291 H29B 0.96(2) no
C301 H30A 0.96(2) no
C301 H30B 0.96(2) no
C311 C321 1.35(2) yes
C311 C381 1.48(2) yes
C311 H311 0.96(2) no
C321 C331 1.49(3) yes
C321 H321 0.96(2) no
C331 C341 1.54(3) yes
C331 H33A 0.96(3) no
C331 H33B 0.96(3) no
C341 C351 1.49(2) yes
C341 H34A 0.96(2) no
C341 H34B 0.96(3) no
C351 C361 1.39(2) yes
C351 H351 0.96(2) no
C361 C371 1.53(2) yes
C361 H361 0.96(2) no
C371 C381 1.48(3) yes
C371 H37A 0.96(2) no
C371 H37B 0.96(2) no
C381 H38A 0.96(3) no
C381 H38B 0.96(3) no
C391 C401 1.39(2) yes
C391 C461 1.55(3) yes
C391 H391 0.96(2) no
C401 C411 1.45(3) yes
C401 H401 0.96(2) no
C411 C421 1.57(3) yes
C411 H41A 0.96(3) no
C411 H41B 0.96(3) no
C421 C431 1.53(3) yes
C421 H42A 0.96(4) no
C421 H42B 0.96(4) no
C431 C441 1.31(3) yes
C431 H431 0.96(3) no
C441 C451 1.50(3) yes
C441 H441 0.96(2) no
C451 C461 1.47(3) yes
C451 H45A 0.96(3) no
C451 H45B 0.96(3) no
C461 H46A 0.96(3) no
C461 H46B 0.96(3) no
C152 C162 1.35(2) yes
C152 C222 1.52(2) yes
C152 H152 0.96(2) no
C162 C172 1.54(2) yes
C162 H162 0.96(2) no
C172 C182 1.47(2) yes
C172 H17C 0.96(3) no
C172 H17D 0.96(2) no
C182 C192 1.50(2) yes
C182 H18C 0.96(2) no
C182 H18D 0.96(2) no
C192 C202 1.41(2) yes
C192 H192 0.96(2) no
C202 C212 1.57(2) yes
C202 H202 0.96(2) no
C212 C222 1.43(2) yes
C212 H21C 0.96(2) no
C212 H21D 0.96(2) no
C222 H22C 0.96(2) no
C222 H22D 0.96(2) no
C232 C242 1.37(2) yes
C232 C302 1.56(2) yes
C232 H232 0.96(2) no
C242 C252 1.49(2) yes
C242 H242 0.96(2) no
C252 C262 1.48(2) yes
C252 H25C 0.96(2) no
C252 H25D 0.96(2) no
C262 C272 1.54(2) yes
C262 H26C 0.96(3) no
C262 H26D 0.96(3) no
C272 C282 1.35(2) yes
C272 H272 0.96(2) no
C282 C292 1.53(2) yes
C282 H282 0.96(2) no
C292 C302 1.44(2) yes
C292 H29C 0.96(3) no
C292 H29D 0.96(3) no
C302 H30C 0.96(2) no
C302 H30D 0.96(2) no
C312 C322 1.35(2) yes
C312 C382 1.53(2) yes
C312 H312 0.96(2) no
C322 C332 1.51(2) yes
C322 H322 0.96(2) no
C332 C342 1.50(3) yes
C332 H33C 0.96(3) no
C332 H33D 0.96(3) no
C342 C352 1.51(2) yes
C342 H34C 0.96(2) no
C342 H34D 0.96(2) no
C352 C362 1.39(2) yes
C352 H352 0.96(2) no
C362 C372 1.55(2) yes
C362 H362 0.96(2) no
C372 C382 1.48(2) yes
C372 H37C 0.96(2) no
C372 H37D 0.96(2) no
C382 H38C 0.96(2) no
C382 H38D 0.96(2) no
C392 C402 1.35(3) yes
C392 C462 1.55(3) yes
C392 H392 0.96(3) no
C402 C412 1.49(3) yes
C402 H402 0.96(2) no
C412 C422 1.50(3) yes
C412 H41C 0.96(4) no
C412 H41D 0.96(4) no
C422 C432 1.54(3) yes
C422 H42C 0.96(3) no
C422 H42D 0.96(3) no
C432 C442 1.31(3) yes
C432 H432 0.96(2) no
C442 C452 1.51(3) yes
C442 H442 0.96(2) no
C452 C462 1.49(3) yes
C452 H45C 0.96(3) no
C452 H45D 0.96(3) no
C462 H46C 0.96(4) no
C462 H46D 0.96(4) no
C47 Cl1 1.74(3) yes
C47 Cl2 1.73(3) yes
C481 C482 1.84(5) yes
C481 Cl3 1.65(3) yes
C481 Cl4 1.82(3) yes
C482 Cl3 1.78(4) yes
C482 Cl4 1.77(4) yes
